data_9007769
loop_
_publ_author_name
'Lapshin, A. E.'
'Smolin, Y. I.'
'Shepelev, Y. F.'
'Schwendt, P.'
'Gyepesova, D.'

_publ_section_title
;
 Structure of dipotassium aquadioxotetraperoxodivanadate(V) trihydrate
 Sample: T = 153 K
;
_journal_name_full 'Acta Crystallographica, Section C'
_journal_page_first 738
_journal_page_last 741
_journal_paper_doi 10.1107/S0108270189009303
_journal_volume 46
_journal_year 1990
_chemical_formula_structural K2V2O2(O2)4(H2O).3H2O
_chemical_formula_sum 'H4 K O7 V'
_space_group_IT_number 1
_symmetry_space_group_name_Hall 'P 1'
_symmetry_space_group_name_H-M 'P 1'
_cell_angle_alpha 107.18
_cell_angle_beta 95.50
_cell_angle_gamma 116.20
_cell_length_a 6.501
_cell_length_b 7.882
_cell_length_c 7.501
_cell_formula_units_Z 2
_cell_volume 317.797
_database_code_amcsd 0010129
_diffrn_ambient_temperature 153
_exptl_crystal_density_diffrn 2.153
_cod_original_formula_sum 'V K O7 H4'
_cod_database_code 9007769
_amcsd_formula_title K2V2O2(O2)4(H2O).3H2O

loop_
_space_group_symop_operation_xyz
x,y,z

loop_
_atom_site_label
_atom_site_fract_x
_atom_site_fract_y
_atom_site_fract_z
_atom_site_U_iso_or_equiv
V1 0.40720 0.87580 0.75910 0.01064
V2 0.24820 0.57490 0.96300 0.01254
K1 0.00000 0.00000 0.00000 0.02242
K2 0.62840 0.44360 0.56190 0.02305
O1 0.27090 0.96750 0.66350 0.02280
O2 0.40330 0.95780 0.01880 0.01773
O3 0.62940 0.08670 0.98660 0.02026
O4 0.44270 0.69500 0.54560 0.02153
O5 0.65650 0.89680 0.64020 0.02153
O6 0.12880 0.60600 0.73340 0.01773
O7 0.00160 0.62440 0.88350 0.02026
O8 0.53610 0.65870 0.89240 0.01646
O9 0.56880 0.69940 0.09850 0.02026
O10 0.13460 0.33530 0.90290 0.03040
O11 0.19270 0.65790 0.22450 0.02153
O12 0.70970 0.12730 0.41710 0.02533
O13 0.73860 0.47670 0.21440 0.02406
O14 0.15470 0.14960 0.39950 0.05446
H1 0.28000 0.64000 0.32000 0.02153
H2 0.05000 0.60000 0.23000 0.02153
H3 0.70000 0.04000 0.51000 0.02533
H4 0.64000 0.13000 0.33000 0.02533
H5 0.66000 0.33000 0.11000 0.02406
H6 0.65000 0.52000 0.18000 0.02406
H7 0.15000 0.23000 0.41000 0.05446
H8 0.09000 0.02000 0.34000 0.05446

loop_
_cod_related_entry_id
_cod_related_entry_database
_cod_related_entry_code
1 AMCSD 0010129
